data_1524698
loop_
_publ_author_name
'Klaska, R.'
'Jarchow, O.'

_publ_section_title
;
 K Ga Ge3 O8, ein Paracelsian-Typ mit einwertigem Kation
;
_journal_name_full Naturwissenschaften
_journal_page_first 92
_journal_page_last 93
_journal_volume 64
_journal_year 1977
_chemical_formula_sum 'Ga Ge3 K O8'
_chemical_name_systematic 'K Ga Ge3 O8'
_space_group_IT_number 14
_symmetry_space_group_name_Hall '-P 2yab'
_symmetry_space_group_name_H-M 'P 1 21/a 1'
_cell_angle_alpha 90
_cell_angle_beta 90
_cell_angle_gamma 90
_cell_formula_units_Z 4
_cell_length_a 9.467
_cell_length_b 9.876
_cell_length_c 8.71
_cell_volume 814.351
_citation_journal_id_ASTM NATWAY
_cod_data_source_file Klaska_NATWAY_1977_818.cif
_cod_data_source_block Ga1Ge3K1O8
_cod_original_sg_symbol_Hall '-P 2ybc (z,y,-x)'
_cod_original_formula_sum 'Ga1 Ge3 K1 O8'
_cod_database_code 1524698

loop_
_symmetry_equiv_pos_as_xyz
x,y,z
-x+1/2,y+1/2,-z
-x,-y,-z
x-1/2,-y-1/2,z

loop_
_atom_site_label
_atom_site_type_symbol
_atom_site_fract_x
_atom_site_fract_y
_atom_site_fract_z
_atom_site_occupancy
_atom_site_U_iso_or_equiv
Ge2 Ge+4 0.2273 0.9132 0.5648 0.75 0.0
O3 O-2 0.1351 0.3568 0.9426 1 0.0
O2 O-2 0.1936 0.0788 0.4981 1 0.0
O6 O-2 0.9207 0.1927 0.4382 1 0.0
O4 O-2 0.1344 0.3589 0.5565 1 0.0
O1 O-2 0.1951 0.0774 0.0032 1 0.0
Ge3 Ge+4 0.0663 0.1938 0.5653 0.75 0.0
O7 O-2 0.0099 0.1526 0.7488 1 0.0
O8 O-2 0.3011 0.9064 0.7497 1 0.0
Ga2 Ga+3 0.2273 0.9132 0.5648 0.25 0.0
Ga4 Ga+3 0.2272 0.9131 0.9356 0.25 0.0
Ge1 Ge+4 0.0663 0.1936 0.9347 0.75 0.0
O5 O-2 0.9231 0.1917 0.0602 1 0.0
Ga1 Ga+3 0.0663 0.1936 0.9347 0.25 0.0
Ge4 Ge+4 0.2272 0.9131 0.9356 0.75 0.0
Ga3 Ga+3 0.0663 0.1938 0.5653 0.25 0.0
K1 K+1 0.8987 0.4172 0.2499 1 0.0
